data_7707147
loop_
_publ_author_name
'Lobana, Tarlok S.'
'Indoria, Shikha'
'Sood, Henna'
'Arora, Daljit S.'
'Kaur, Manpreet'
'Jasinski, Jerry P.'

_publ_section_title
;
 Synthesis of (3-nitro-2-oxo-benzaldehyde thiosemicarbazonato)-zinc(II)
 complexes: the position of nitro group in phenyl ring alters
 antimicrobial activity against <i>K. pneumoniae</i> 1, <i>S.
 typhimurium</i> 2, MRSA and <i>C. albicans</i>.
;
_journal_issue 20
_journal_name_full 'Dalton transactions (Cambridge, England : 2003)'
_journal_page_first 6823
_journal_page_last 6833
_journal_paper_doi 10.1039/d1dt00657f
_journal_volume 50
_journal_year 2021
_chemical_formula_moiety 'C20 H14 N6 O3 S Zn'
_chemical_formula_sum 'C20 H14 N6 O3 S Zn'
_chemical_formula_weight 483.80
_space_group_crystal_system monoclinic
_space_group_IT_number 14
_space_group_name_Hall '-P 2yn'
_space_group_name_H-M_alt 'P 1 21/n 1'
_atom_sites_solution_hydrogens mixed
_atom_sites_solution_primary direct
_audit_creation_date 2015-05-24
_audit_creation_method
;
Olex2 1.2
(compiled 2015.01.26 svn.r3150 for OlexSys, GUI svn.r4998)
;
_audit_update_record
;
2021-03-24 deposited with the CCDC.	2021-04-15 downloaded from the CCDC.
;
_cell_angle_alpha 90
_cell_angle_beta 104.862(3)
_cell_angle_gamma 90
_cell_formula_units_Z 4
_cell_length_a 9.4903(2)
_cell_length_b 13.9811(4)
_cell_length_c 15.4215(4)
_cell_measurement_reflns_used 3081
_cell_measurement_temperature 173(2)
_cell_measurement_theta_max 71.3760
_cell_measurement_theta_min 4.3420
_cell_volume 1977.75(9)
_computing_cell_refinement
;
CrysAlisPro, Agilent Technologies,
Version 1.171.37.31 (release 14-01-2014 CrysAlis171 .NET)
(compiled Jan 14 2014,18:38:05)
;
_computing_data_collection
;
CrysAlisPro, Agilent Technologies,
Version 1.171.37.31 (release 14-01-2014 CrysAlis171 .NET)
(compiled Jan 14 2014,18:38:05)
;
_computing_data_reduction
;
CrysAlisPro, Agilent Technologies,
Version 1.171.37.31 (release 14-01-2014 CrysAlis171 .NET)
(compiled Jan 14 2014,18:38:05)
;
_computing_molecular_graphics 'Olex2 (Dolomanov et al., 2009)'
_computing_publication_material 'Olex2 (Dolomanov et al., 2009)'
_computing_structure_refinement 'ShelXL (Sheldrick, 2008)'
_computing_structure_solution 'ShelXT (Sheldrick, 2015)'
_diffrn_ambient_temperature 173(2)
_diffrn_detector 'CCD plate'
_diffrn_detector_area_resol_mean 16.0416
_diffrn_detector_type Eos
_diffrn_measured_fraction_theta_full 0.996
_diffrn_measured_fraction_theta_max 0.977
_diffrn_measurement_details
;
#__ type_ start__ end____ width___ exp.time_
  1 omega    0.00   36.00   1.0000    1.0000
omega____ theta____ kappa____ phi______ frames
    -      -33.5000   37.0000   30.0000 36

#__ type_ start__ end____ width___ exp.time_
  2 omega  -33.00   35.00   1.0000    1.0000
omega____ theta____ kappa____ phi______ frames
    -      -33.5000   37.0000  -90.0000 68

#__ type_ start__ end____ width___ exp.time_
  3 omega   57.00  103.00   1.0000    1.0000
omega____ theta____ kappa____ phi______ frames
    -       35.4822  178.0000  -90.0000 46

#__ type_ start__ end____ width___ exp.time_
  4 omega  105.00  147.00   1.0000    2.4350
omega____ theta____ kappa____ phi______ frames
    -      108.0000  178.0000 -120.0000 42

#__ type_ start__ end____ width___ exp.time_
  5 omega  106.00  153.00   1.0000    2.4350
omega____ theta____ kappa____ phi______ frames
    -      108.0000  111.0000 -180.0000 47

#__ type_ start__ end____ width___ exp.time_
  6 omega   94.00  163.00   1.0000    2.4350
omega____ theta____ kappa____ phi______ frames
    -      108.0000   45.0000 -120.0000 69

#__ type_ start__ end____ width___ exp.time_
  7 omega   94.00  169.00   1.0000    2.4350
omega____ theta____ kappa____ phi______ frames
    -      108.0000   61.0000  -60.0000 75

#__ type_ start__ end____ width___ exp.time_
  8 omega   64.00   89.00   1.0000    2.4350
omega____ theta____ kappa____ phi______ frames
    -      108.0000  -30.0000 -120.0000 25

#__ type_ start__ end____ width___ exp.time_
  9 omega   56.00   87.00   1.0000    2.4350
omega____ theta____ kappa____ phi______ frames
    -      108.0000  -30.0000  -60.0000 31

#__ type_ start__ end____ width___ exp.time_
 10 omega   44.00   70.00   1.0000    2.4350
omega____ theta____ kappa____ phi______ frames
    -      108.0000  -30.0000 -150.0000 26

#__ type_ start__ end____ width___ exp.time_
 11 omega   56.00   90.00   1.0000    2.4350
omega____ theta____ kappa____ phi______ frames
    -      108.0000  -45.0000 -180.0000 34

#__ type_ start__ end____ width___ exp.time_
 12 omega   52.00   78.00   1.0000    2.4350
omega____ theta____ kappa____ phi______ frames
    -      108.0000  -94.0000 -150.0000 26

#__ type_ start__ end____ width___ exp.time_
 13 omega   41.00   94.00   1.0000    2.4350
omega____ theta____ kappa____ phi______ frames
    -      108.0000  -94.0000 -180.0000 53

#__ type_ start__ end____ width___ exp.time_
 14 omega   43.00   95.00   1.0000    2.4350
omega____ theta____ kappa____ phi______ frames
    -      108.0000  -45.0000   30.0000 52

#__ type_ start__ end____ width___ exp.time_
 15 omega  -83.00  -36.00   1.0000    1.0000
omega____ theta____ kappa____ phi______ frames
    -      -33.5000 -178.0000  -30.0000 47

#__ type_ start__ end____ width___ exp.time_
 16 omega  -95.00  -38.00   1.0000    1.0000
omega____ theta____ kappa____ phi______ frames
    -      -33.5000  -57.0000  -30.0000 57

#__ type_ start__ end____ width___ exp.time_
 17 omega -103.00  -74.00   1.0000    1.0000
omega____ theta____ kappa____ phi______ frames
    -      -33.5000  -37.0000  -60.0000 29
;
_diffrn_measurement_device 'four-circle diffractometer'
_diffrn_measurement_device_type 'Agilent, Eos, Gemini'
_diffrn_measurement_method '\w scans'
_diffrn_orient_matrix_UB_11 -0.0506361000
_diffrn_orient_matrix_UB_12 -0.0642452000
_diffrn_orient_matrix_UB_13 -0.0833556000
_diffrn_orient_matrix_UB_21 0.1494680000
_diffrn_orient_matrix_UB_22 -0.0503609000
_diffrn_orient_matrix_UB_23 0.0232842000
_diffrn_orient_matrix_UB_31 -0.0576509000
_diffrn_orient_matrix_UB_32 -0.0738330000
_diffrn_orient_matrix_UB_33 0.0565822000
_diffrn_radiation_monochromator graphite
_diffrn_radiation_probe x-ray
_diffrn_radiation_type CuK\a
_diffrn_radiation_wavelength 1.54184
_diffrn_reflns_av_R_equivalents 0.0443
_diffrn_reflns_av_unetI/netI 0.0489
_diffrn_reflns_Laue_measured_fraction_full 0.996
_diffrn_reflns_Laue_measured_fraction_max 0.977
_diffrn_reflns_limit_h_max 11
_diffrn_reflns_limit_h_min -11
_diffrn_reflns_limit_k_max 9
_diffrn_reflns_limit_k_min -16
_diffrn_reflns_limit_l_max 18
_diffrn_reflns_limit_l_min -16
_diffrn_reflns_number 6846
_diffrn_reflns_point_group_measured_fraction_full 0.996
_diffrn_reflns_point_group_measured_fraction_max 0.977
_diffrn_reflns_theta_full 67.500
_diffrn_reflns_theta_max 71.463
_diffrn_reflns_theta_min 4.336
_diffrn_source 'Enhance (Cu) X-ray Source'
_exptl_absorpt_coefficient_mu 3.037
_exptl_absorpt_correction_T_max 1.00000
_exptl_absorpt_correction_T_min 0.88796
_exptl_absorpt_correction_type multi-scan
_exptl_absorpt_process_details
;
CrysAlisPro, Agilent Technologies,
Version 1.171.37.31 (release 14-01-2014 CrysAlis171 .NET)
(compiled Jan 14 2014,18:38:05)
Empirical absorption correction using spherical harmonics,
 implemented in SCALE3 ABSPACK scaling algorithm.
;
_exptl_crystal_colour brown
_exptl_crystal_colour_primary brown
_exptl_crystal_density_diffrn 1.625
_exptl_crystal_description prism
_exptl_crystal_F_000 984
_exptl_crystal_size_max 0.48
_exptl_crystal_size_mid 0.23
_exptl_crystal_size_min 0.16
_refine_diff_density_max 0.409
_refine_diff_density_min -0.530
_refine_diff_density_rms 0.089
_refine_ls_extinction_coef 0.0014(2)
_refine_ls_extinction_expression Fc^*^=kFc[1+0.001xFc^2^\l^3^/sin(2\q)]^-1/4^
_refine_ls_extinction_method SHELXL
_refine_ls_goodness_of_fit_ref 1.037
_refine_ls_hydrogen_treatment mixed
_refine_ls_matrix_type full
_refine_ls_number_parameters 297
_refine_ls_number_reflns 3760
_refine_ls_number_restraints 0
_refine_ls_restrained_S_all 1.037
_refine_ls_R_factor_all 0.0473
_refine_ls_R_factor_gt 0.0425
_refine_ls_shift/su_max 0.001
_refine_ls_shift/su_mean 0.000
_refine_ls_structure_factor_coef Fsqd
_refine_ls_weighting_details 'w=1/[\s^2^(Fo^2^)+(0.0711P)^2^] where P=(Fo^2^+2Fc^2^)/3'
_refine_ls_weighting_scheme calc
_refine_ls_wR_factor_gt 0.1092
_refine_ls_wR_factor_ref 0.1159
_reflns_Friedel_coverage 0.000
_reflns_number_gt 3299
_reflns_number_total 3760
_reflns_threshold_expression 'I > 2\s(I)'
_cod_data_source_file d1dt00657f2.cif
_cod_data_source_block jpl-139
_cod_depositor_comments 'Adding full bibliography for 7707144--7707147.cif.'
_cod_original_cell_volume 1977.74(10)
_cod_database_code 7707147
_shelxl_version_number 2014/6
_chemical_oxdiff_formula 'C22 H20 N6 S O3 Zn'
_chemical_oxdiff_usercomment 'Lobana's JPL-139'
_shelx_space_group_comment
;
The symmetry employed for this shelxl refinement is uniquely defined
by the following loop, which should always be used as a source of
symmetry information in preference to the above space-group names.
They are only intended as comments.
;
_reflns_odcompleteness_completeness 99.71
_reflns_odcompleteness_iscentric 1
_reflns_odcompleteness_theta 68.13
_olex2_refinement_description
;
1. Fixed Uiso
 At 1.2 times of:
  All C(H) groups
2.a Aromatic/amide H refined with riding coordinates:
 C2(H2), C4(H4), C5(H5), C6(H6), C10(H10), C11(H11), C12(H12), C17(H17),
 C18(H18), C19(H19)
;
_olex2_exptl_crystal_mounting_method 'Nylon Loop'
_olex2_submission_original_sample_id 'JPL 139'
_olex2_submission_special_instructions 'No special instructions were received'

loop_
_space_group_symop_operation_xyz
'x, y, z'
'-x+1/2, y+1/2, -z+1/2'
'-x, -y, -z'
'x-1/2, -y-1/2, z-1/2'

loop_
_atom_site_label
_atom_site_type_symbol
_atom_site_fract_x
_atom_site_fract_y
_atom_site_fract_z
_atom_site_U_iso_or_equiv
_atom_site_adp_type
_atom_site_occupancy
_atom_site_site_symmetry_order
_atom_site_calc_flag
_atom_site_refinement_flags_posn
_atom_site_refinement_flags_adp
_atom_site_refinement_flags_occupancy
_atom_site_disorder_assembly
_atom_site_disorder_group
Zn1 Zn 0.33296(3) 0.63695(2) 0.70334(2) 0.02735(15) Uani 1 1 d . . . . .
S1 S 0.19136(6) 0.59419(5) 0.79919(3) 0.03406(18) Uani 1 1 d . . . . .
O1 O 0.44934(17) 0.74969(12) 0.69171(12) 0.0355(4) Uani 1 1 d . . . . .
O2 O 0.4780(3) 0.84310(18) 0.53482(16) 0.0645(7) Uani 1 1 d . . . . .
O3 O 0.5719(3) 0.96714(16) 0.60832(19) 0.0682(7) Uani 1 1 d . . . . .
N1 N 0.2942(3) 0.4887(2) 0.94266(16) 0.0451(6) Uani 1 1 d . . . . .
H1A H 0.207(4) 0.490(2) 0.944(2) 0.043(8) Uiso 1 1 d . . . . .
H1B H 0.360(4) 0.472(2) 0.985(2) 0.034(7) Uiso 1 1 d . . . . .
N2 N 0.4724(2) 0.53865(15) 0.88027(13) 0.0323(4) Uani 1 1 d . . . . .
N3 N 0.5037(2) 0.59725(13) 0.81489(12) 0.0275(4) Uani 1 1 d . . . . .
N4 N 0.1656(2) 0.67965(15) 0.58638(12) 0.0317(4) Uani 1 1 d . . . . .
N5 N 0.3510(2) 0.53103(15) 0.60883(13) 0.0345(4) Uani 1 1 d . . . . .
N6 N 0.5644(3) 0.88108(16) 0.59789(16) 0.0394(5) Uani 1 1 d . . . . .
C1 C 0.3319(2) 0.53681(17) 0.87679(15) 0.0307(5) Uani 1 1 d . . . . .
C2 C 0.6376(2) 0.62405(16) 0.82909(15) 0.0294(5) Uani 1 1 d . . . . .
H2 H 0.7072 0.5970 0.8786 0.035 Uiso 1 1 calc R . . . .
C3 C 0.6881(2) 0.69329(16) 0.77361(14) 0.0274(4) Uani 1 1 d . . . . .
C4 C 0.8384(2) 0.70586(19) 0.78965(16) 0.0339(5) Uani 1 1 d . . . . .
H4 H 0.9016 0.6661 0.8325 0.041 Uiso 1 1 calc R . . . .
C5 C 0.8986(3) 0.7745(2) 0.74502(17) 0.0388(5) Uani 1 1 d . . . . .
H5 H 1.0014 0.7807 0.7566 0.047 Uiso 1 1 calc R . . . .
C6 C 0.8079(3) 0.8338(2) 0.68352(18) 0.0385(5) Uani 1 1 d . . . . .
H6 H 0.8474 0.8826 0.6539 0.046 Uiso 1 1 calc R . . . .
C7 C 0.6593(3) 0.82088(16) 0.66588(15) 0.0305(5) Uani 1 1 d . . . . .
C8 C 0.5903(2) 0.75251(16) 0.70931(14) 0.0278(4) Uani 1 1 d . . . . .
C9 C 0.2489(3) 0.53912(18) 0.52903(15) 0.0341(5) Uani 1 1 d . . . . .
C10 C 0.4445(3) 0.4592(2) 0.61973(19) 0.0466(6) Uani 1 1 d . . . . .
H10 H 0.5169 0.4535 0.6749 0.056 Uiso 1 1 calc R . . . .
C11 C 0.4400(4) 0.3907(2) 0.5519(2) 0.0583(8) Uani 1 1 d . . . . .
H11 H 0.5084 0.3396 0.5617 0.070 Uiso 1 1 calc R . . . .
C12 C 0.3378(4) 0.3980(2) 0.4726(2) 0.0558(8) Uani 1 1 d . . . . .
H12 H 0.3342 0.3520 0.4267 0.067 Uiso 1 1 calc R . . . .
C13 C 0.2378(3) 0.4734(2) 0.45846(18) 0.0457(6) Uani 1 1 d . . . . .
C14 C 0.1276(4) 0.4884(3) 0.37593(19) 0.0570(9) Uani 1 1 d . . . . .
H14 H 0.133(5) 0.443(4) 0.339(3) 0.096(16) Uiso 1 1 d . . . . .
C15 C 0.0352(4) 0.5625(3) 0.36516(18) 0.0543(8) Uani 1 1 d . . . . .
H15 H -0.030(5) 0.570(3) 0.308(3) 0.077(13) Uiso 1 1 d . . . . .
C16 C 0.0419(3) 0.6298(2) 0.43578(18) 0.0429(6) Uani 1 1 d . . . . .
C17 C -0.0528(3) 0.7068(2) 0.42960(19) 0.0509(7) Uani 1 1 d . . . . .
H17 H -0.1285 0.7161 0.3765 0.061 Uiso 1 1 calc R . . . .
C18 C -0.0373(3) 0.7689(2) 0.49925(19) 0.0506(7) Uani 1 1 d . . . . .
H18 H -0.1019 0.8215 0.4956 0.061 Uiso 1 1 calc R . . . .
C19 C 0.0762(3) 0.7536(2) 0.57669(18) 0.0411(6) Uani 1 1 d . . . . .
H19 H 0.0893 0.7985 0.6243 0.049 Uiso 1 1 calc R . . . .
C20 C 0.1503(3) 0.61803(18) 0.51759(15) 0.0322(5) Uani 1 1 d . . . . .

loop_
_atom_site_aniso_label
_atom_site_aniso_U_11
_atom_site_aniso_U_22
_atom_site_aniso_U_33
_atom_site_aniso_U_23
_atom_site_aniso_U_13
_atom_site_aniso_U_12
Zn1 0.0266(2) 0.0316(2) 0.0209(2) 0.00118(10) 0.00077(13) 0.00050(10)
S1 0.0227(3) 0.0498(4) 0.0262(3) 0.0066(2) -0.0001(2) -0.0019(2)
O1 0.0254(8) 0.0355(8) 0.0414(9) 0.0106(7) 0.0011(6) 0.0007(6)
O2 0.0752(16) 0.0590(13) 0.0439(12) 0.0137(11) -0.0127(11) -0.0036(12)
O3 0.0855(17) 0.0322(11) 0.0807(17) 0.0099(11) 0.0097(14) 0.0083(11)
N1 0.0284(11) 0.0633(15) 0.0388(11) 0.0211(11) 0.0000(9) -0.0087(10)
N2 0.0272(9) 0.0375(10) 0.0298(9) 0.0104(8) 0.0031(7) -0.0009(8)
N3 0.0268(9) 0.0291(9) 0.0249(8) 0.0045(7) 0.0037(7) 0.0026(7)
N4 0.0317(9) 0.0376(11) 0.0246(9) 0.0065(8) 0.0054(7) 0.0002(8)
N5 0.0393(10) 0.0333(10) 0.0314(9) -0.0008(8) 0.0098(8) 0.0017(9)
N6 0.0442(12) 0.0349(11) 0.0410(12) 0.0110(9) 0.0145(10) 0.0021(9)
C1 0.0284(10) 0.0331(11) 0.0262(10) 0.0033(9) -0.0008(8) -0.0034(9)
C2 0.0252(10) 0.0352(11) 0.0260(10) 0.0050(9) 0.0030(8) 0.0055(9)
C3 0.0264(10) 0.0305(11) 0.0248(9) -0.0016(8) 0.0055(8) 0.0013(8)
C4 0.0268(10) 0.0396(12) 0.0339(11) 0.0001(10) 0.0054(8) 0.0014(9)
C5 0.0277(11) 0.0454(14) 0.0429(13) 0.0005(11) 0.0081(9) -0.0031(10)
C6 0.0405(13) 0.0344(12) 0.0437(13) 0.0003(11) 0.0164(10) -0.0060(11)
C7 0.0350(11) 0.0278(11) 0.0284(10) 0.0011(9) 0.0075(9) 0.0016(9)
C8 0.0297(10) 0.0277(10) 0.0251(9) -0.0015(8) 0.0053(8) -0.0007(8)
C9 0.0394(12) 0.0370(12) 0.0259(10) -0.0012(9) 0.0087(9) -0.0094(10)
C10 0.0551(16) 0.0434(14) 0.0424(14) 0.0064(12) 0.0145(12) 0.0109(13)
C11 0.078(2) 0.0400(15) 0.063(2) 0.0014(14) 0.0297(17) 0.0148(16)
C12 0.084(2) 0.0428(15) 0.0462(16) -0.0098(13) 0.0280(16) -0.0059(15)
C13 0.0613(17) 0.0416(14) 0.0377(13) -0.0088(11) 0.0187(12) -0.0149(13)
C14 0.075(2) 0.065(2) 0.0295(13) -0.0159(13) 0.0100(13) -0.0278(18)
C15 0.0621(18) 0.0638(19) 0.0295(12) -0.0010(13) -0.0020(12) -0.0191(16)
C16 0.0389(14) 0.0555(16) 0.0288(12) 0.0072(11) -0.0009(10) -0.0155(11)
C17 0.0404(14) 0.0671(19) 0.0384(14) 0.0241(14) -0.0022(11) -0.0018(13)
C18 0.0453(15) 0.0604(18) 0.0446(15) 0.0213(14) 0.0088(12) 0.0146(13)
C19 0.0437(13) 0.0431(14) 0.0369(12) 0.0101(11) 0.0113(10) 0.0094(11)
C20 0.0319(11) 0.0396(12) 0.0227(10) 0.0047(9) 0.0026(9) -0.0098(9)

loop_
_atom_type_symbol
_atom_type_description
_atom_type_scat_dispersion_real
_atom_type_scat_dispersion_imag
_atom_type_scat_source
C C 0.0181 0.0091 'International Tables Vol C Tables 4.2.6.8 and 6.1.1.4'
H H 0.0000 0.0000 'International Tables Vol C Tables 4.2.6.8 and 6.1.1.4'
N N 0.0311 0.0180 'International Tables Vol C Tables 4.2.6.8 and 6.1.1.4'
O O 0.0492 0.0322 'International Tables Vol C Tables 4.2.6.8 and 6.1.1.4'
S S 0.3331 0.5567 'International Tables Vol C Tables 4.2.6.8 and 6.1.1.4'
Zn Zn -1.5491 0.6778 'International Tables Vol C Tables 4.2.6.8 and 6.1.1.4'

loop_
_geom_angle_atom_site_label_1
_geom_angle_atom_site_label_2
_geom_angle_atom_site_label_3
_geom_angle
_geom_angle_site_symmetry_1
_geom_angle_site_symmetry_3
_geom_angle_publ_flag
O1 Zn1 S1 134.34(6) . . ?
O1 Zn1 N3 87.32(7) . . ?
O1 Zn1 N4 90.69(7) . . ?
O1 Zn1 N5 110.68(8) . . ?
N3 Zn1 S1 82.06(5) . . ?
N3 Zn1 N4 177.46(7) . . ?
N3 Zn1 N5 101.33(8) . . ?
N4 Zn1 S1 100.47(5) . . ?
N5 Zn1 S1 114.94(6) . . ?
N5 Zn1 N4 77.89(8) . . ?
C1 S1 Zn1 95.17(8) . . ?
C8 O1 Zn1 125.55(15) . . ?
H1A N1 H1B 123(3) . . ?
C1 N1 H1A 118(2) . . ?
C1 N1 H1B 117(2) . . ?
C1 N2 N3 112.55(18) . . ?
N2 N3 Zn1 118.94(14) . . ?
C2 N3 Zn1 125.38(15) . . ?
C2 N3 N2 115.67(18) . . ?
C19 N4 Zn1 128.63(18) . . ?
C19 N4 C20 118.4(2) . . ?
C20 N4 Zn1 112.92(16) . . ?
C9 N5 Zn1 113.56(16) . . ?
C10 N5 Zn1 127.92(19) . . ?
C10 N5 C9 118.5(2) . . ?
O2 N6 C7 119.0(2) . . ?
O3 N6 O2 122.8(3) . . ?
O3 N6 C7 118.2(2) . . ?
N1 C1 S1 116.47(18) . . ?
N2 C1 S1 127.28(18) . . ?
N2 C1 N1 116.2(2) . . ?
N3 C2 H2 118.2 . . ?
N3 C2 C3 123.6(2) . . ?
C3 C2 H2 118.2 . . ?
C4 C3 C2 117.1(2) . . ?
C4 C3 C8 120.0(2) . . ?
C8 C3 C2 122.7(2) . . ?
C3 C4 H4 118.9 . . ?
C5 C4 C3 122.1(2) . . ?
C5 C4 H4 118.9 . . ?
C4 C5 H5 120.2 . . ?
C6 C5 C4 119.5(2) . . ?
C6 C5 H5 120.2 . . ?
C5 C6 H6 120.6 . . ?
C7 C6 C5 118.9(2) . . ?
C7 C6 H6 120.6 . . ?
C6 C7 N6 118.5(2) . . ?
C6 C7 C8 124.6(2) . . ?
C8 C7 N6 116.9(2) . . ?
O1 C8 C3 125.2(2) . . ?
O1 C8 C7 119.9(2) . . ?
C7 C8 C3 114.8(2) . . ?
N5 C9 C13 122.6(3) . . ?
N5 C9 C20 117.9(2) . . ?
C13 C9 C20 119.5(2) . . ?
N5 C10 H10 119.0 . . ?
N5 C10 C11 122.0(3) . . ?
C11 C10 H10 119.0 . . ?
C10 C11 H11 120.1 . . ?
C12 C11 C10 119.8(3) . . ?
C12 C11 H11 120.1 . . ?
C11 C12 H12 120.1 . . ?
C11 C12 C13 119.8(3) . . ?
C13 C12 H12 120.1 . . ?
C9 C13 C14 118.7(3) . . ?
C12 C13 C9 117.3(3) . . ?
C12 C13 C14 123.9(3) . . ?
C13 C14 H14 108(3) . . ?
C15 C14 C13 121.8(3) . . ?
C15 C14 H14 130(3) . . ?
C14 C15 H15 117(3) . . ?
C14 C15 C16 121.0(3) . . ?
C16 C15 H15 122(3) . . ?
C17 C16 C15 123.8(3) . . ?
C17 C16 C20 117.4(3) . . ?
C20 C16 C15 118.8(3) . . ?
C16 C17 H17 119.9 . . ?
C18 C17 C16 120.2(2) . . ?
C18 C17 H17 119.9 . . ?
C17 C18 H18 120.7 . . ?
C17 C18 C19 118.6(3) . . ?
C19 C18 H18 120.7 . . ?
N4 C19 C18 123.1(3) . . ?
N4 C19 H19 118.5 . . ?
C18 C19 H19 118.5 . . ?
N4 C20 C9 117.5(2) . . ?
N4 C20 C16 122.3(2) . . ?
C16 C20 C9 120.2(2) . . ?

loop_
_geom_bond_atom_site_label_1
_geom_bond_atom_site_label_2
_geom_bond_distance
_geom_bond_site_symmetry_2
_geom_bond_publ_flag
Zn1 S1 2.3167(6) . ?
Zn1 O1 1.9591(17) . ?
Zn1 N3 2.1124(18) . ?
Zn1 N4 2.1591(18) . ?
Zn1 N5 2.115(2) . ?
S1 C1 1.742(2) . ?
O1 C8 1.296(3) . ?
O2 N6 1.221(3) . ?
O3 N6 1.214(3) . ?
N1 H1A 0.83(4) . ?
N1 H1B 0.81(3) . ?
N1 C1 1.341(3) . ?
N2 N3 1.389(3) . ?
N2 C1 1.321(3) . ?
N3 C2 1.289(3) . ?
N4 C19 1.322(3) . ?
N4 C20 1.345(3) . ?
N5 C9 1.362(3) . ?
N5 C10 1.322(4) . ?
N6 C7 1.461(3) . ?
C2 H2 0.9500 . ?
C2 C3 1.452(3) . ?
C3 C4 1.395(3) . ?
C3 C8 1.434(3) . ?
C4 H4 0.9500 . ?
C4 C5 1.386(4) . ?
C5 H5 0.9500 . ?
C5 C6 1.382(4) . ?
C6 H6 0.9500 . ?
C6 C7 1.378(4) . ?
C7 C8 1.420(3) . ?
C9 C13 1.408(4) . ?
C9 C20 1.428(4) . ?
C10 H10 0.9500 . ?
C10 C11 1.411(4) . ?
C11 H11 0.9500 . ?
C11 C12 1.356(5) . ?
C12 H12 0.9500 . ?
C12 C13 1.397(5) . ?
C13 C14 1.441(5) . ?
C14 H14 0.87(5) . ?
C14 C15 1.338(6) . ?
C15 H15 0.94(4) . ?
C15 C16 1.429(4) . ?
C16 C17 1.390(5) . ?
C16 C20 1.418(3) . ?
C17 H17 0.9500 . ?
C17 C18 1.359(5) . ?
C18 H18 0.9500 . ?
C18 C19 1.405(4) . ?
C19 H19 0.9500 . ?

loop_
_geom_hbond_atom_site_label_D
_geom_hbond_atom_site_label_H
_geom_hbond_atom_site_label_A
_geom_hbond_distance_DH
_geom_hbond_distance_HA
_geom_hbond_distance_DA
_geom_hbond_angle_DHA
_geom_hbond_site_symmetry_A
N1 H1A O2 0.83(4) 2.77(4) 3.375(4) 131(3) 2_546
N1 H1A O3 0.83(4) 2.58(4) 3.373(4) 160(3) 2_546
N1 H1B N2 0.81(3) 2.28(3) 3.067(3) 165(3) 3_667
C2 H2 O3 0.95 2.74 3.461(3) 133.1 2_646

loop_
_geom_torsion_atom_site_label_1
_geom_torsion_atom_site_label_2
_geom_torsion_atom_site_label_3
_geom_torsion_atom_site_label_4
_geom_torsion
_geom_torsion_site_symmetry_1
_geom_torsion_site_symmetry_2
_geom_torsion_site_symmetry_3
_geom_torsion_site_symmetry_4
_geom_torsion_publ_flag
Zn1 S1 C1 N1 -172.3(2) . . . . ?
Zn1 S1 C1 N2 10.8(2) . . . . ?
Zn1 O1 C8 C3 -28.6(3) . . . . ?
Zn1 O1 C8 C7 154.03(16) . . . . ?
Zn1 N3 C2 C3 5.9(3) . . . . ?
Zn1 N4 C19 C18 -174.1(2) . . . . ?
Zn1 N4 C20 C9 -3.6(3) . . . . ?
Zn1 N4 C20 C16 176.89(18) . . . . ?
Zn1 N5 C9 C13 -177.2(2) . . . . ?
Zn1 N5 C9 C20 3.0(3) . . . . ?
Zn1 N5 C10 C11 177.0(2) . . . . ?
O2 N6 C7 C6 123.7(3) . . . . ?
O2 N6 C7 C8 -56.2(3) . . . . ?
O3 N6 C7 C6 -58.6(4) . . . . ?
O3 N6 C7 C8 121.4(3) . . . . ?
N2 N3 C2 C3 -173.1(2) . . . . ?
N3 N2 C1 S1 2.7(3) . . . . ?
N3 N2 C1 N1 -174.3(2) . . . . ?
N3 C2 C3 C4 -171.7(2) . . . . ?
N3 C2 C3 C8 13.0(4) . . . . ?
N5 C9 C13 C12 -0.5(4) . . . . ?
N5 C9 C13 C14 -179.1(2) . . . . ?
N5 C9 C20 N4 0.5(3) . . . . ?
N5 C9 C20 C16 180.0(2) . . . . ?
N5 C10 C11 C12 0.3(5) . . . . ?
N6 C7 C8 O1 -4.1(3) . . . . ?
N6 C7 C8 C3 178.28(19) . . . . ?
C1 N2 N3 Zn1 -17.9(3) . . . . ?
C1 N2 N3 C2 161.1(2) . . . . ?
C2 C3 C4 C5 -175.6(2) . . . . ?
C2 C3 C8 O1 -1.9(4) . . . . ?
C2 C3 C8 C7 175.6(2) . . . . ?
C3 C4 C5 C6 1.0(4) . . . . ?
C4 C3 C8 O1 -177.1(2) . . . . ?
C4 C3 C8 C7 0.4(3) . . . . ?
C4 C5 C6 C7 -2.2(4) . . . . ?
C5 C6 C7 N6 -177.3(2) . . . . ?
C5 C6 C7 C8 2.6(4) . . . . ?
C6 C7 C8 O1 176.0(2) . . . . ?
C6 C7 C8 C3 -1.7(3) . . . . ?
C8 C3 C4 C5 -0.1(4) . . . . ?
C9 N5 C10 C11 -0.8(4) . . . . ?
C9 C13 C14 C15 -0.6(5) . . . . ?
C10 N5 C9 C13 0.9(4) . . . . ?
C10 N5 C9 C20 -178.9(2) . . . . ?
C10 C11 C12 C13 0.1(5) . . . . ?
C11 C12 C13 C9 -0.1(5) . . . . ?
C11 C12 C13 C14 178.5(3) . . . . ?
C12 C13 C14 C15 -179.2(3) . . . . ?
C13 C9 C20 N4 -179.3(2) . . . . ?
C13 C9 C20 C16 0.2(3) . . . . ?
C13 C14 C15 C16 -0.3(5) . . . . ?
C14 C15 C16 C17 -178.5(3) . . . . ?
C14 C15 C16 C20 1.1(4) . . . . ?
C15 C16 C17 C18 -178.6(3) . . . . ?
C15 C16 C20 N4 178.4(2) . . . . ?
C15 C16 C20 C9 -1.0(4) . . . . ?
C16 C17 C18 C19 0.3(4) . . . . ?
C17 C16 C20 N4 -2.0(4) . . . . ?
C17 C16 C20 C9 178.6(2) . . . . ?
C17 C18 C19 N4 -2.5(4) . . . . ?
C19 N4 C20 C9 179.4(2) . . . . ?
C19 N4 C20 C16 -0.1(3) . . . . ?
C20 N4 C19 C18 2.4(4) . . . . ?
C20 C9 C13 C12 179.3(2) . . . . ?
C20 C9 C13 C14 0.7(4) . . . . ?
C20 C16 C17 C18 1.7(4) . . . . ?
